data_4064203
loop_
_publ_author_name
'Derrah, Eric J.'
'Sircoglou, Marie'
'Mercy, Maxime'
'Ladeira, Sonia'
'Bouhadir, Ghenwa'
'Miqueu, Karinne'
'Maron, Laurent'
'Bourissou, Didier'

_publ_section_title
;
 Original Transition Metal\\rightarrow Indium Interactions upon
 Coordination of a Triphosphine&#x2212;Indane
;
_journal_issue 4
_journal_name_full Organometallics
_journal_page_first 657
_journal_paper_doi 10.1021/om1011769
_journal_volume 30
_journal_year 2011
_chemical_compound_source 'synthesis as described'
_chemical_formula_moiety 'C36 H54 Au Cl In P3'
_chemical_formula_sum 'C36 H54 Au Cl In P3'
_chemical_formula_weight 926.94
_chemical_name_systematic
;
 ?
;
_space_group_IT_number 14
_symmetry_cell_setting monoclinic
_symmetry_Int_Tables_number 14
_symmetry_space_group_name_Hall '-P 2ybc'
_symmetry_space_group_name_H-M 'P 1 21/c 1'
_atom_sites_solution_hydrogens geom
_atom_sites_solution_primary direct
_atom_sites_solution_secondary difmap
_cell_angle_alpha 90
_cell_angle_beta 104.235(3)
_cell_angle_gamma 90
_cell_formula_units_Z 4
_cell_length_a 10.0580(4)
_cell_length_b 18.9137(8)
_cell_length_c 20.4516(8)
_cell_measurement_reflns_used 1537
_cell_measurement_temperature 193(2)
_cell_measurement_theta_max 18.48
_cell_measurement_theta_min 2.15
_cell_measurement_wavelength 0.71073
_cell_volume 3771.1(3)
_computing_cell_refinement 'Bruker SMART'
_computing_data_collection 'Bruker SMART'
_computing_data_reduction 'Bruker SAINT'
_computing_molecular_graphics 'Ortep-3 for Windows (Farrugia, 1997)'
_computing_publication_material 'WinGX publication routines (Farrugia, 1999)'
_computing_structure_refinement 'SHELXL-97 (Sheldrick, 1997)'
_computing_structure_solution 'SHELXS-97 (Sheldrick, 1990)'
_diffrn_ambient_temperature 193(2)
_diffrn_measured_fraction_theta_full 0.99
_diffrn_measured_fraction_theta_max 0.99
_diffrn_measurement_device_type 'CCD area detector'
_diffrn_measurement_method 'phi and omega scans'
_diffrn_radiation_monochromator graphite
_diffrn_radiation_probe x-ray
_diffrn_radiation_source 'fine-focus sealed tube'
_diffrn_radiation_type MoK\a
_diffrn_radiation_wavelength 0.71073
_diffrn_reflns_av_R_equivalents 0.22
_diffrn_reflns_av_unetI/netI 0.1365
_diffrn_reflns_limit_h_max 11
_diffrn_reflns_limit_h_min -11
_diffrn_reflns_limit_k_max 22
_diffrn_reflns_limit_k_min -22
_diffrn_reflns_limit_l_max 24
_diffrn_reflns_limit_l_min -24
_diffrn_reflns_number 48137
_diffrn_reflns_theta_full 24.71
_diffrn_reflns_theta_max 24.71
_diffrn_reflns_theta_min 5.17
_exptl_absorpt_coefficient_mu 4.719
_exptl_absorpt_correction_T_max 1.000000
_exptl_absorpt_correction_T_min 0.745572
_exptl_absorpt_correction_type multi-scan
_exptl_absorpt_process_details 'SADABS (Bruker-AXS)'
_exptl_crystal_colour colourless
_exptl_crystal_density_diffrn 1.633
_exptl_crystal_density_method 'not measured'
_exptl_crystal_description plate
_exptl_crystal_F_000 1840
_exptl_crystal_size_max 0.1
_exptl_crystal_size_mid 0.05
_exptl_crystal_size_min 0.01
_refine_diff_density_max 0.973
_refine_diff_density_min -1.205
_refine_diff_density_rms 0.217
_refine_ls_extinction_method none
_refine_ls_goodness_of_fit_ref 0.993
_refine_ls_hydrogen_treatment constr
_refine_ls_matrix_type full
_refine_ls_number_parameters 391
_refine_ls_number_reflns 6359
_refine_ls_number_restraints 24
_refine_ls_restrained_S_all 0.991
_refine_ls_R_factor_all 0.1286
_refine_ls_R_factor_gt 0.051
_refine_ls_shift/su_max 0.001
_refine_ls_shift/su_mean 0
_refine_ls_structure_factor_coef Fsqd
_refine_ls_weighting_details 'calc w=1/[\s^2^(Fo^2^)+(0.0301P)^2^+0.0000P] where P=(Fo^2^+2Fc^2^)/3'
_refine_ls_weighting_scheme calc
_refine_ls_wR_factor_gt 0.0795
_refine_ls_wR_factor_ref 0.1013
_reflns_number_gt 3652
_reflns_number_total 6359
_reflns_threshold_expression >2sigma(I)
_cod_data_source_file om1011769_si_002.cif
_cod_data_source_block 3
_cod_original_sg_symbol_H-M 'P 21/c'
_cod_database_code 4064203

loop_
_symmetry_equiv_pos_as_xyz
'x, y, z'
'-x, y+1/2, -z+1/2'
'-x, -y, -z'
'x, -y-1/2, z-1/2'

loop_
_atom_site_label
_atom_site_type_symbol
_atom_site_fract_x
_atom_site_fract_y
_atom_site_fract_z
_atom_site_U_iso_or_equiv
_atom_site_adp_type
_atom_site_occupancy
_atom_site_symmetry_multiplicity
_atom_site_calc_flag
_atom_site_refinement_flags
Au Au 0.74081(4) 0.29477(2) 0.31266(2) 0.01841(13) Uani 1 1 d .
In In 0.90651(7) 0.21606(4) 0.23436(4) 0.0197(2) Uani 1 1 d .
Cl Cl 1.0487(3) 0.15080(15) 0.16800(14) 0.0310(8) Uani 1 1 d .
P1 P 0.7584(3) 0.19240(15) 0.38281(13) 0.0224(7) Uani 1 1 d .
P3 P 0.9166(3) 0.38299(15) 0.33459(14) 0.0185(7) Uani 1 1 d .
P2 P 0.5625(3) 0.30035(17) 0.21108(13) 0.0189(6) Uani 1 1 d .
C1 C 0.9834(10) 0.1556(5) 0.3300(5) 0.019(3) Uani 1 1 d U
C2 C 1.1100(10) 0.1229(5) 0.3363(5) 0.023(3) Uani 1 1 d .
H2 H 1.1521 0.1247 0.2995 0.027 Uiso 1 1 calc R
C3 C 1.1771(12) 0.0874(6) 0.3953(6) 0.033(3) Uani 1 1 d .
H3 H 1.2641 0.0664 0.3979 0.04 Uiso 1 1 calc R
C4 C 1.1190(13) 0.0821(7) 0.4498(6) 0.037(3) Uani 1 1 d .
H4 H 1.1654 0.0583 0.4898 0.045 Uiso 1 1 calc R
C5 C 0.9914(12) 0.1126(6) 0.4445(5) 0.028(3) Uani 1 1 d .
H5 H 0.9487 0.1084 0.4809 0.033 Uiso 1 1 calc R
C6 C 0.9239(11) 0.1499(6) 0.3857(5) 0.024(3) Uani 1 1 d .
C7 C 0.6318(11) 0.1203(6) 0.3638(5) 0.027(3) Uani 1 1 d .
H7 H 0.5403 0.1422 0.3617 0.032 Uiso 1 1 calc R
C8 C 0.6223(11) 0.0865(6) 0.2948(6) 0.033(3) Uani 1 1 d .
H8A H 0.7079 0.0615 0.2955 0.05 Uiso 1 1 calc R
H8B H 0.6071 0.1234 0.2602 0.05 Uiso 1 1 calc R
H8C H 0.5456 0.053 0.2847 0.05 Uiso 1 1 calc R
C9 C 0.6516(12) 0.0617(6) 0.4180(6) 0.039(3) Uani 1 1 d U
H9A H 0.5686 0.0326 0.4103 0.059 Uiso 1 1 calc R
H9B H 0.6687 0.0834 0.4629 0.059 Uiso 1 1 calc R
H9C H 0.7299 0.032 0.4153 0.059 Uiso 1 1 calc R
C10 C 0.7577(10) 0.2190(6) 0.4704(5) 0.025(3) Uani 1 1 d U
H10 H 0.7717 0.1756 0.4992 0.03 Uiso 1 1 calc R
C11 C 0.8721(12) 0.2705(6) 0.4995(5) 0.038(3) Uani 1 1 d .
H11A H 0.8545 0.3155 0.4751 0.057 Uiso 1 1 calc R
H11B H 0.9596 0.2509 0.495 0.057 Uiso 1 1 calc R
H11C H 0.8763 0.2784 0.5474 0.057 Uiso 1 1 calc R
C12 C 0.6169(12) 0.2496(6) 0.4697(5) 0.036(3) Uani 1 1 d .
H12A H 0.6179 0.2687 0.5143 0.055 Uiso 1 1 calc R
H12B H 0.5475 0.2123 0.4581 0.055 Uiso 1 1 calc R
H12C H 0.5948 0.2875 0.436 0.055 Uiso 1 1 calc R
C300 C 0.9871(9) 0.3244(5) 0.2215(5) 0.012(2) Uani 1 1 d U
C14 C 1.0348(10) 0.3313(6) 0.1637(5) 0.021(3) Uani 1 1 d .
H14 H 1.046 0.2899 0.1394 0.026 Uiso 1 1 calc R
C15 C 1.0665(10) 0.3957(6) 0.1404(5) 0.026(3) Uani 1 1 d .
H15 H 1.0924 0.3982 0.0988 0.031 Uiso 1 1 calc R
C16 C 1.0612(10) 0.4573(7) 0.1768(5) 0.027(3) Uani 1 1 d .
H16 H 1.0855 0.5019 0.1617 0.032 Uiso 1 1 calc R
C17 C 1.0190(10) 0.4508(6) 0.2360(5) 0.019(3) Uani 1 1 d .
H17 H 1.0139 0.4922 0.2615 0.023 Uiso 1 1 calc R
C18 C 0.9842(10) 0.3869(6) 0.2595(5) 0.022(3) Uani 1 1 d .
C19 C 1.0733(11) 0.3775(6) 0.4058(5) 0.029(3) Uani 1 1 d .
H19 H 1.0415 0.3773 0.4484 0.035 Uiso 1 1 calc R
C20 C 1.1506(11) 0.3092(5) 0.4044(6) 0.032(3) Uani 1 1 d .
H20A H 1.1878 0.3084 0.3644 0.048 Uiso 1 1 calc R
H20B H 1.0881 0.2692 0.4028 0.048 Uiso 1 1 calc R
H20C H 1.2259 0.3059 0.4451 0.048 Uiso 1 1 calc R
C21 C 1.1696(11) 0.4422(6) 0.4094(6) 0.033(3) Uani 1 1 d .
H21A H 1.2532 0.4347 0.4452 0.05 Uiso 1 1 calc R
H21B H 1.1228 0.4849 0.4191 0.05 Uiso 1 1 calc R
H21C H 1.1939 0.4477 0.3661 0.05 Uiso 1 1 calc R
C22 C 0.8489(12) 0.4717(6) 0.3453(6) 0.030(3) Uani 1 1 d .
H22 H 0.9236 0.5072 0.3479 0.037 Uiso 1 1 calc R
C23 C 0.7294(12) 0.4916(6) 0.2889(5) 0.034(3) Uani 1 1 d .
H23A H 0.655 0.4574 0.2863 0.052 Uiso 1 1 calc R
H23B H 0.7574 0.4915 0.2463 0.052 Uiso 1 1 calc R
H23C H 0.6974 0.5389 0.2971 0.052 Uiso 1 1 calc R
C24 C 0.8047(15) 0.4725(7) 0.4131(6) 0.054(4) Uani 1 1 d .
H24A H 0.7703 0.5196 0.4205 0.081 Uiso 1 1 calc R
H24B H 0.8837 0.461 0.4503 0.081 Uiso 1 1 calc R
H24C H 0.7321 0.4374 0.4114 0.081 Uiso 1 1 calc R
C200 C 0.7037(11) 0.1876(6) 0.1683(5) 0.022(3) Uani 1 1 d .
C26 C 0.7001(13) 0.1269(6) 0.1285(6) 0.036(3) Uani 1 1 d .
H26 H 0.7851 0.1054 0.128 0.043 Uiso 1 1 calc R
C27 C 0.5826(14) 0.0962(7) 0.0902(6) 0.046(4) Uani 1 1 d .
H27 H 0.5868 0.0533 0.0666 0.055 Uiso 1 1 calc R
C28 C 0.4570(14) 0.1295(7) 0.0866(6) 0.045(4) Uani 1 1 d .
H28 H 0.3749 0.11 0.0594 0.054 Uiso 1 1 calc R
C29 C 0.4521(12) 0.1898(6) 0.1222(5) 0.028(3) Uani 1 1 d .
H29 H 0.366 0.2119 0.1194 0.033 Uiso 1 1 calc R
C30 C 0.5730(12) 0.2208(6) 0.1636(5) 0.030(3) Uani 1 1 d .
C31 C 0.5483(10) 0.3711(6) 0.1472(5) 0.020(3) Uani 1 1 d .
H31 H 0.5357 0.4162 0.1704 0.024 Uiso 1 1 calc R
C32 C 0.6799(10) 0.3796(6) 0.1247(5) 0.027(3) Uani 1 1 d .
H32A H 0.7029 0.3348 0.1061 0.041 Uiso 1 1 calc R
H32B H 0.7542 0.3932 0.1634 0.041 Uiso 1 1 calc R
H32C H 0.6677 0.4165 0.09 0.041 Uiso 1 1 calc R
C33 C 0.4234(11) 0.3651(6) 0.0857(5) 0.035(3) Uani 1 1 d .
H33A H 0.4195 0.4068 0.0569 0.052 Uiso 1 1 calc R
H33B H 0.339 0.3621 0.1014 0.052 Uiso 1 1 calc R
H33C H 0.4324 0.3225 0.0599 0.052 Uiso 1 1 calc R
C34 C 0.3919(10) 0.3034(6) 0.2296(5) 0.025(3) Uani 1 1 d .
H34 H 0.3204 0.3027 0.1859 0.03 Uiso 1 1 calc R
C35 C 0.3695(11) 0.2391(6) 0.2713(6) 0.034(3) Uani 1 1 d .
H35A H 0.4415 0.2376 0.3134 0.051 Uiso 1 1 calc R
H35B H 0.3731 0.1957 0.2455 0.051 Uiso 1 1 calc R
H35C H 0.2797 0.2427 0.2816 0.051 Uiso 1 1 calc R
C36 C 0.3778(11) 0.3715(6) 0.2660(5) 0.028(3) Uani 1 1 d .
H36A H 0.2872 0.3733 0.2758 0.042 Uiso 1 1 calc R
H36B H 0.388 0.4118 0.2375 0.042 Uiso 1 1 calc R
H36C H 0.4491 0.3736 0.3084 0.042 Uiso 1 1 calc R

loop_
_atom_site_aniso_label
_atom_site_aniso_U_11
_atom_site_aniso_U_22
_atom_site_aniso_U_33
_atom_site_aniso_U_23
_atom_site_aniso_U_13
_atom_site_aniso_U_12
Au 0.0195(2) 0.0184(2) 0.0177(2) -0.0001(2) 0.00516(17) 0.0005(2)
In 0.0217(4) 0.0186(5) 0.0187(4) -0.0005(4) 0.0050(3) 0.0015(4)
Cl 0.0388(18) 0.0257(18) 0.0298(18) -0.0014(14) 0.0111(15) 0.0115(14)
P1 0.0284(16) 0.0205(19) 0.0179(16) 0.0014(14) 0.0048(13) 0.0000(14)
P3 0.0194(16) 0.0159(17) 0.0200(16) -0.0008(13) 0.0043(13) 0.0009(13)
P2 0.0165(14) 0.0210(17) 0.0184(15) 0.0017(15) 0.0028(12) 0.0032(14)
C1 0.019(3) 0.018(3) 0.018(3) -0.0003(10) 0.0039(12) 0.0001(10)
C2 0.027(7) 0.012(6) 0.028(7) 0.004(5) 0.003(5) 0.003(5)
C3 0.025(7) 0.028(8) 0.042(8) -0.003(6) 0.000(6) 0.003(6)
C4 0.039(8) 0.048(9) 0.022(7) 0.010(6) 0.002(6) 0.007(7)
C5 0.038(8) 0.021(7) 0.016(6) 0.002(5) -0.008(6) -0.014(6)
C6 0.023(6) 0.026(7) 0.022(7) -0.003(6) 0.002(5) 0.001(5)
C7 0.035(7) 0.012(7) 0.026(7) 0.006(5) -0.006(6) -0.005(5)
C8 0.024(7) 0.026(8) 0.042(8) 0.014(6) -0.007(6) -0.006(6)
C9 0.039(3) 0.039(3) 0.039(3) 0.0005(10) 0.0098(13) -0.0007(10)
C10 0.025(3) 0.025(3) 0.025(3) 0.0002(10) 0.0064(12) -0.0003(10)
C11 0.049(8) 0.049(9) 0.015(6) -0.009(6) 0.003(6) -0.004(7)
C12 0.051(8) 0.044(9) 0.015(6) 0.003(6) 0.011(6) 0.009(7)
C300 0.012(2) 0.012(2) 0.012(2) -0.0005(10) 0.0032(11) 0.0002(10)
C14 0.020(6) 0.013(6) 0.030(7) 0.000(5) 0.004(5) 0.005(5)
C15 0.018(6) 0.039(8) 0.017(6) -0.005(6) -0.004(5) -0.001(6)
C16 0.013(6) 0.041(8) 0.027(7) 0.007(6) 0.005(5) -0.002(6)
C17 0.021(6) 0.023(7) 0.011(6) -0.003(5) -0.003(5) 0.004(5)
C18 0.011(6) 0.040(8) 0.012(6) 0.005(6) -0.002(5) -0.001(5)
C19 0.028(7) 0.036(8) 0.019(7) 0.003(6) -0.003(5) -0.011(6)
C20 0.036(7) 0.010(7) 0.044(8) 0.002(6) -0.003(6) -0.006(6)
C21 0.031(7) 0.036(8) 0.026(7) -0.004(6) -0.007(6) -0.012(6)
C22 0.039(8) 0.016(7) 0.033(8) -0.012(6) 0.004(6) 0.004(6)
C23 0.048(8) 0.020(7) 0.036(8) 0.009(6) 0.010(7) -0.002(6)
C24 0.082(11) 0.040(9) 0.040(9) -0.017(7) 0.012(8) 0.016(8)
C200 0.035(7) 0.020(7) 0.012(6) -0.001(5) 0.006(5) 0.001(5)
C26 0.042(8) 0.026(8) 0.039(8) -0.004(6) 0.009(7) -0.002(6)
C27 0.062(10) 0.040(9) 0.038(8) -0.014(7) 0.017(8) -0.014(8)
C28 0.044(9) 0.044(9) 0.038(8) -0.005(7) -0.007(7) -0.019(7)
C29 0.042(7) 0.011(7) 0.028(7) 0.007(5) 0.006(6) -0.001(5)
C30 0.035(7) 0.029(8) 0.021(7) 0.004(6) -0.002(6) 0.010(6)
C31 0.026(6) 0.011(6) 0.022(6) 0.000(5) 0.003(5) 0.002(5)
C32 0.019(6) 0.033(8) 0.028(7) 0.015(6) 0.001(5) 0.003(6)
C33 0.024(7) 0.047(9) 0.024(7) 0.003(6) -0.012(6) 0.007(6)
C34 0.024(6) 0.022(7) 0.031(7) 0.002(6) 0.009(5) 0.007(6)
C35 0.026(7) 0.035(8) 0.043(8) 0.011(6) 0.010(6) 0.001(6)
C36 0.018(6) 0.039(8) 0.032(7) -0.003(6) 0.012(5) -0.007(6)

loop_
_atom_type_symbol
_atom_type_description
_atom_type_scat_dispersion_real
_atom_type_scat_dispersion_imag
_atom_type_scat_source
C C 0.0033 0.0016 'International Tables Vol C Tables 4.2.6.8 and 6.1.1.4'
H H 0 0 'International Tables Vol C Tables 4.2.6.8 and 6.1.1.4'
P P 0.1023 0.0942 'International Tables Vol C Tables 4.2.6.8 and 6.1.1.4'
Cl Cl 0.1484 0.1585 'International Tables Vol C Tables 4.2.6.8 and 6.1.1.4'
In In -0.7276 1.31 'International Tables Vol C Tables 4.2.6.8 and 6.1.1.4'
Au Au -2.0133 8.8022 'International Tables Vol C Tables 4.2.6.8 and 6.1.1.4'

loop_
_geom_angle_atom_site_label_1
_geom_angle_atom_site_label_2
_geom_angle_atom_site_label_3
_geom_angle
P2 Au P1 119.11(10)
P2 Au P3 119.62(10)
P1 Au P3 120.69(10)
P2 Au In 87.37(7)
P1 Au In 87.09(7)
P3 Au In 87.94(7)
C200 In C1 118.6(4)
C200 In C300 117.1(4)
C1 In C300 120.9(4)
C200 In Cl 96.4(3)
C1 In Cl 95.8(3)
C300 In Cl 96.6(2)
C200 In Au 84.1(3)
C1 In Au 84.5(3)
C300 In Au 82.7(2)
Cl In Au 179.25(8)
C6 P1 C7 104.9(5)
C6 P1 C10 107.7(5)
C7 P1 C10 103.7(5)
C6 P1 Au 107.9(4)
C7 P1 Au 121.9(3)
C10 P1 Au 109.9(4)
C18 P3 C22 106.7(5)
C18 P3 C19 103.9(5)
C22 P3 C19 102.9(5)
C18 P3 Au 106.3(4)
C22 P3 Au 112.3(4)
C19 P3 Au 123.4(4)
C30 P2 C34 108.4(5)
C30 P2 C31 103.1(5)
C34 P2 C31 102.0(5)
C30 P2 Au 107.4(4)
C34 P2 Au 111.1(4)
C31 P2 Au 123.8(3)
C2 C1 C6 116.7(10)
C2 C1 In 114.9(7)
C6 C1 In 128.4(8)
C1 C2 C3 121.9(10)
C1 C2 H2 119.1
C3 C2 H2 119.1
C4 C3 C2 121.3(11)
C4 C3 H3 119.3
C2 C3 H3 119.3
C3 C4 C5 118.3(11)
C3 C4 H4 120.9
C5 C4 H4 120.9
C4 C5 C6 121.0(11)
C4 C5 H5 119.5
C6 C5 H5 119.5
C5 C6 C1 120.9(10)
C5 C6 P1 119.2(8)
C1 C6 P1 119.9(8)
C8 C7 C9 109.3(9)
C8 C7 P1 112.8(8)
C9 C7 P1 114.8(7)
C8 C7 H7 106.5
C9 C7 H7 106.5
P1 C7 H7 106.5
C7 C8 H8A 109.5
C7 C8 H8B 109.5
H8A C8 H8B 109.5
C7 C8 H8C 109.5
H8A C8 H8C 109.5
H8B C8 H8C 109.5
C7 C9 H9A 109.5
C7 C9 H9B 109.5
H9A C9 H9B 109.5
C7 C9 H9C 109.5
H9A C9 H9C 109.5
H9B C9 H9C 109.5
C11 C10 C12 111.9(10)
C11 C10 P1 111.7(7)
C12 C10 P1 108.4(7)
C11 C10 H10 108.2
C12 C10 H10 108.2
P1 C10 H10 108.2
C10 C11 H11A 109.5
C10 C11 H11B 109.5
H11A C11 H11B 109.5
C10 C11 H11C 109.5
H11A C11 H11C 109.5
H11B C11 H11C 109.5
C10 C12 H12A 109.5
C10 C12 H12B 109.5
H12A C12 H12B 109.5
C10 C12 H12C 109.5
H12A C12 H12C 109.5
H12B C12 H12C 109.5
C14 C300 C18 116.5(9)
C14 C300 In 113.4(7)
C18 C300 In 129.8(7)
C15 C14 C300 122.6(10)
C15 C14 H14 118.7
C300 C14 H14 118.7
C14 C15 C16 120.9(11)
C14 C15 H15 119.6
C16 C15 H15 119.6
C17 C16 C15 117.0(11)
C17 C16 H16 121.5
C15 C16 H16 121.5
C18 C17 C16 122.9(10)
C18 C17 H17 118.6
C16 C17 H17 118.6
C17 C18 C300 119.9(9)
C17 C18 P3 120.6(8)
C300 C18 P3 119.2(8)
C20 C19 C21 110.9(9)
C20 C19 P3 111.9(8)
C21 C19 P3 113.0(7)
C20 C19 H19 106.9
C21 C19 H19 106.9
P3 C19 H19 106.9
C19 C20 H20A 109.5
C19 C20 H20B 109.5
H20A C20 H20B 109.5
C19 C20 H20C 109.5
H20A C20 H20C 109.5
H20B C20 H20C 109.5
C19 C21 H21A 109.5
C19 C21 H21B 109.5
H21A C21 H21B 109.5
C19 C21 H21C 109.5
H21A C21 H21C 109.5
H21B C21 H21C 109.5
C23 C22 C24 109.5(10)
C23 C22 P3 112.8(8)
C24 C22 P3 108.1(8)
C23 C22 H22 108.8
C24 C22 H22 108.8
P3 C22 H22 108.8
C22 C23 H23A 109.5
C22 C23 H23B 109.5
H23A C23 H23B 109.5
C22 C23 H23C 109.5
H23A C23 H23C 109.5
H23B C23 H23C 109.5
C22 C24 H24A 109.5
C22 C24 H24B 109.5
H24A C24 H24B 109.5
C22 C24 H24C 109.5
H24A C24 H24C 109.5
H24B C24 H24C 109.5
C26 C200 C30 115.2(10)
C26 C200 In 116.2(8)
C30 C200 In 128.5(8)
C27 C26 C200 124.9(12)
C27 C26 H26 117.5
C200 C26 H26 117.5
C26 C27 C28 118.6(12)
C26 C27 H27 120.7
C28 C27 H27 120.7
C29 C28 C27 120.1(12)
C29 C28 H28 120
C27 C28 H28 120
C28 C29 C30 121.6(11)
C28 C29 H29 119.2
C30 C29 H29 119.2
C29 C30 C200 119.5(10)
C29 C30 P2 120.4(9)
C200 C30 P2 120.0(8)
C32 C31 C33 111.0(9)
C32 C31 P2 111.7(7)
C33 C31 P2 115.2(8)
C32 C31 H31 106.1
C33 C31 H31 106.1
P2 C31 H31 106.1
C31 C32 H32A 109.5
C31 C32 H32B 109.5
H32A C32 H32B 109.5
C31 C32 H32C 109.5
H32A C32 H32C 109.5
H32B C32 H32C 109.5
C31 C33 H33A 109.5
C31 C33 H33B 109.5
H33A C33 H33B 109.5
C31 C33 H33C 109.5
H33A C33 H33C 109.5
H33B C33 H33C 109.5
C36 C34 C35 110.9(9)
C36 C34 P2 109.4(7)
C35 C34 P2 111.1(7)
C36 C34 H34 108.4
C35 C34 H34 108.4
P2 C34 H34 108.4
C34 C35 H35A 109.5
C34 C35 H35B 109.5
H35A C35 H35B 109.5
C34 C35 H35C 109.5
H35A C35 H35C 109.5
H35B C35 H35C 109.5
C34 C36 H36A 109.5
C34 C36 H36B 109.5
H36A C36 H36B 109.5
C34 C36 H36C 109.5
H36A C36 H36C 109.5
H36B C36 H36C 109.5

loop_
_geom_bond_atom_site_label_1
_geom_bond_atom_site_label_2
_geom_bond_distance
Au P2 2.390(3)
Au P1 2.390(3)
Au P3 2.392(3)
Au In 2.9785(8)
In C200 2.218(11)
In C1 2.232(10)
In C300 2.243(10)
In Cl 2.523(3)
P1 C6 1.836(11)
P1 C7 1.841(10)
P1 C10 1.862(10)
P3 C18 1.828(10)
P3 C22 1.843(11)
P3 C19 1.867(10)
P2 C30 1.808(12)
P2 C34 1.847(10)
P2 C31 1.851(10)
C1 C2 1.393(13)
C1 C6 1.417(14)
C2 C3 1.401(14)
C2 H2 0.95
C3 C4 1.383(15)
C3 H3 0.95
C4 C5 1.387(15)
C4 H4 0.95
C5 C6 1.415(13)
C5 H5 0.95
C7 C8 1.530(14)
C7 C9 1.545(14)
C7 H7 1
C8 H8A 0.98
C8 H8B 0.98
C8 H8C 0.98
C9 H9A 0.98
C9 H9B 0.98
C9 H9C 0.98
C10 C11 1.513(14)
C10 C12 1.527(14)
C10 H10 1
C11 H11A 0.98
C11 H11B 0.98
C11 H11C 0.98
C12 H12A 0.98
C12 H12B 0.98
C12 H12C 0.98
C300 C14 1.386(13)
C300 C18 1.419(14)
C14 C15 1.374(14)
C14 H14 0.95
C15 C16 1.391(15)
C15 H15 0.95
C16 C17 1.382(13)
C16 H16 0.95
C17 C18 1.377(14)
C17 H17 0.95
C19 C20 1.510(14)
C19 C21 1.551(14)
C19 H19 1
C20 H20A 0.98
C20 H20B 0.98
C20 H20C 0.98
C21 H21A 0.98
C21 H21B 0.98
C21 H21C 0.98
C22 C23 1.496(14)
C22 C24 1.557(15)
C22 H22 1
C23 H23A 0.98
C23 H23B 0.98
C23 H23C 0.98
C24 H24A 0.98
C24 H24B 0.98
C24 H24C 0.98
C200 C26 1.401(14)
C200 C30 1.439(14)
C26 C27 1.376(15)
C26 H26 0.95
C27 C28 1.397(17)
C27 H27 0.95
C28 C29 1.361(15)
C28 H28 0.95
C29 C30 1.425(14)
C29 H29 0.95
C31 C32 1.512(13)
C31 C33 1.548(13)
C31 H31 1
C32 H32A 0.98
C32 H32B 0.98
C32 H32C 0.98
C33 H33A 0.98
C33 H33B 0.98
C33 H33C 0.98
C34 C36 1.513(14)
C34 C35 1.534(14)
C34 H34 1
C35 H35A 0.98
C35 H35B 0.98
C35 H35C 0.98
C36 H36A 0.98
C36 H36B 0.98
C36 H36C 0.98
